data_4500143
loop_
_publ_author_name
'Wang, Yu-Ling'
'Zhang, Na'
'Liu, Qing-Yan'
'Shan, Zeng-Mei'
'Cao, Rong'
'Wang, Ming-Sheng'
'Luo, Jun-Jian'
'Yang, Er-Lei'

_publ_section_title
;
 Diversity of Architecture of Copper(I) Coordination Polymers Constructed
 of Copper(I) Halides and 4-Methyl-1,2,4-Triazole-3-Thiol (Hmptrz) Ligand:
 Syntheses, Structures, and Luminescent Properties
;
_journal_issue 1
_journal_name_full 'Crystal Growth &amp; Design'
_journal_page_first 130
_journal_paper_doi 10.1021/cg101018b
_journal_volume 11
_journal_year 2011
_chemical_formula_sum 'C3 H5 Cu I N3 S'
_chemical_formula_weight 305.60
_chemical_name_systematic
; 
 ? 
;
_space_group_IT_number 14
_symmetry_cell_setting monoclinic
_symmetry_space_group_name_Hall '-P 2yn'
_symmetry_space_group_name_H-M 'P 1 21/n 1'
_atom_sites_solution_hydrogens geom
_atom_sites_solution_primary direct
_atom_sites_solution_secondary difmap
_audit_creation_method SHELXL-97
_cell_angle_alpha 90.00
_cell_angle_beta 96.792(8)
_cell_angle_gamma 90.00
_cell_formula_units_Z 4
_cell_length_a 5.871(3)
_cell_length_b 13.107(6)
_cell_length_c 10.051(5)
_cell_measurement_temperature 293(2)
_cell_volume 768.0(7)
_computing_cell_refinement 'SAINT (Bruker, 2008)'
_computing_data_collection 'APEX2 (Bruker, 2008)'
_computing_data_reduction 'SAINT (Bruker, 2008)'
_computing_molecular_graphics 'Bruker SHELXTL'
_computing_publication_material 'Bruker SHELXTL'
_computing_structure_refinement 'SHELXL-97 (Sheldrick, 1997)'
_computing_structure_solution 'SHELXS-97 (Sheldrick, 1990)'
_diffrn_ambient_temperature 293(2)
_diffrn_measured_fraction_theta_full 0.960
_diffrn_measured_fraction_theta_max 0.960
_diffrn_measurement_device_type 'Smart APEXII CCD'
_diffrn_measurement_method '\f and \w scans'
_diffrn_radiation_monochromator graphite
_diffrn_radiation_source 'fine-focus sealed tube'
_diffrn_radiation_type MoK\a
_diffrn_radiation_wavelength 0.71073
_diffrn_reflns_av_R_equivalents 0.0245
_diffrn_reflns_av_sigmaI/netI 0.0201
_diffrn_reflns_limit_h_max 7
_diffrn_reflns_limit_h_min -7
_diffrn_reflns_limit_k_max 15
_diffrn_reflns_limit_k_min -17
_diffrn_reflns_limit_l_max 13
_diffrn_reflns_limit_l_min -12
_diffrn_reflns_number 5500
_diffrn_reflns_theta_full 27.44
_diffrn_reflns_theta_max 27.44
_diffrn_reflns_theta_min 2.57
_exptl_absorpt_coefficient_mu 7.051
_exptl_absorpt_correction_T_max 0.710
_exptl_absorpt_correction_T_min 0.510
_exptl_absorpt_correction_type multi-scan
_exptl_absorpt_process_details '(SADABS; Bruker 2008)'
_exptl_crystal_colour 'pale brown'
_exptl_crystal_density_diffrn 2.643
_exptl_crystal_density_method 'not measured'
_exptl_crystal_description Prism
_exptl_crystal_F_000 568
_exptl_crystal_size_max 0.25
_exptl_crystal_size_mid 0.08
_exptl_crystal_size_min 0.08
_refine_diff_density_max 3.461
_refine_diff_density_min -3.382
_refine_diff_density_rms 0.965
_refine_ls_extinction_coef 0.041(5)
_refine_ls_extinction_expression Fc^*^=kFc[1+0.001xFc^2^\l^3^/sin(2\q)]^-1/4^
_refine_ls_extinction_method SHELXL
_refine_ls_goodness_of_fit_ref 1.079
_refine_ls_hydrogen_treatment constr
_refine_ls_matrix_type full
_refine_ls_number_parameters 83
_refine_ls_number_reflns 1685
_refine_ls_number_restraints 0
_refine_ls_restrained_S_all 1.079
_refine_ls_R_factor_all 0.0695
_refine_ls_R_factor_gt 0.0525
_refine_ls_shift/su_max 0.001
_refine_ls_shift/su_mean 0.000
_refine_ls_structure_factor_coef Fsqd
_refine_ls_weighting_details 'calc w=1/[\s^2^(Fo^2^)+(0.1479P)^2^+2.9131P] where P=(Fo^2^+2Fc^2^)/3'
_refine_ls_weighting_scheme calc
_refine_ls_wR_factor_gt 0.1284
_refine_ls_wR_factor_ref 0.1908
_reflns_number_gt 1597
_reflns_number_total 1685
_reflns_threshold_expression >2sigma(I)
_cod_data_source_file cg101018b_si_001.cif
_cod_data_source_block Cu(Hmptrz)I
_cod_depositor_comments
;
The following automatic conversions were performed:

'_symmetry_cell_setting' value 'Monoclinic' changed to 'monoclinic'
according to /home/saulius/struct/CIF-dictionaries/cif_core.dic
dictionary named 'cif_core.dic' version 2.4.1 from
2010-06-29.

'_exptl_absorpt_correction_type' value 'Multi-scan'
changed to 'multi-scan' according to
/home/saulius/struct/CIF-dictionaries/cif_core.dic dictionary named
'cif_core.dic' version 2.4.1 from 2010-06-29.

Automatic conversion script
Id: cif_fix_values 1715 2011-07-08 13:25:40Z adriana 
;
_cod_original_cell_volume 768.0(6)
_cod_original_sg_symbol_Hall -P2yn
_cod_original_sg_symbol_H-M P2(1)/n
_cod_database_code 4500143

loop_
_symmetry_equiv_pos_as_xyz
'x, y, z'
'-x+1/2, y+1/2, -z+1/2'
'-x, -y, -z'
'x-1/2, -y-1/2, z-1/2'

loop_
_atom_site_label
_atom_site_type_symbol
_atom_site_fract_x
_atom_site_fract_y
_atom_site_fract_z
_atom_site_U_iso_or_equiv
_atom_site_adp_type
_atom_site_occupancy
_atom_site_symmetry_multiplicity
_atom_site_calc_flag
_atom_site_refinement_flags
Cu1 Cu 0.24515(18) 0.49878(8) 1.01422(10) 0.0385(4) Uani 1 1 d .
I1 I -0.01813(7) 0.41130(4) 0.81228(4) 0.0313(4) Uani 1 1 d .
S1 S 0.4835(3) 0.62634(13) 0.91677(17) 0.0290(5) Uani 1 1 d .
N1 N 0.3262(17) 0.5716(7) 0.5343(8) 0.051(2) Uani 1 1 d .
N2 N 0.4574(13) 0.5623(6) 0.6546(7) 0.0380(15) Uani 1 1 d .
H2 H 0.5802 0.5261 0.6664 0.046 Uiso 1 1 calc R
N3 N 0.1841(11) 0.6593(5) 0.6919(7) 0.0312(13) Uani 1 1 d .
C1 C 0.3770(13) 0.6147(5) 0.7518(7) 0.0282(13) Uani 1 1 d .
C2 C 0.1593(16) 0.6310(7) 0.5606(8) 0.0418(18) Uani 1 1 d .
H2A H 0.0387 0.6514 0.4979 0.050 Uiso 1 1 calc R
C3 C 0.0261(14) 0.7230(7) 0.7579(10) 0.0404(18) Uani 1 1 d .
H3A H 0.0840 0.7311 0.8507 0.061 Uiso 1 1 calc R
H3B H -0.1218 0.6909 0.7509 0.061 Uiso 1 1 calc R
H3C H 0.0124 0.7886 0.7154 0.061 Uiso 1 1 calc R

loop_
_atom_site_aniso_label
_atom_site_aniso_U_11
_atom_site_aniso_U_22
_atom_site_aniso_U_33
_atom_site_aniso_U_23
_atom_site_aniso_U_13
_atom_site_aniso_U_12
Cu1 0.0379(6) 0.0461(7) 0.0302(6) -0.0029(4) -0.0011(4) 0.0029(4)
I1 0.0283(4) 0.0375(5) 0.0273(4) -0.00756(15) -0.0002(2) -0.00203(14)
S1 0.0308(9) 0.0309(9) 0.0246(8) -0.0021(6) 0.0006(6) -0.0005(6)
N1 0.061(5) 0.064(5) 0.025(3) -0.006(3) -0.006(3) 0.024(4)
N2 0.040(4) 0.047(3) 0.026(3) -0.001(3) -0.003(3) 0.018(3)
N3 0.032(3) 0.029(3) 0.032(3) 0.003(2) 0.001(2) 0.005(2)
C1 0.031(3) 0.026(3) 0.028(3) 0.004(3) 0.002(3) 0.001(3)
C2 0.044(4) 0.046(4) 0.033(4) 0.004(3) -0.005(3) 0.015(4)
C3 0.034(4) 0.040(4) 0.049(5) -0.001(3) 0.012(3) 0.009(3)

loop_
_atom_type_symbol
_atom_type_description
_atom_type_scat_dispersion_real
_atom_type_scat_dispersion_imag
_atom_type_scat_source
C C 0.0033 0.0016 'International Tables Vol C Tables 4.2.6.8 and 6.1.1.4'
H H 0.0000 0.0000 'International Tables Vol C Tables 4.2.6.8 and 6.1.1.4'
N N 0.0061 0.0033 'International Tables Vol C Tables 4.2.6.8 and 6.1.1.4'
O O 0.0106 0.0060 'International Tables Vol C Tables 4.2.6.8 and 6.1.1.4'
S S 0.1246 0.1234 'International Tables Vol C Tables 4.2.6.8 and 6.1.1.4'
Cu Cu 0.3201 1.2651 'International Tables Vol C Tables 4.2.6.8 and 6.1.1.4'
I I -0.4742 1.8119 'International Tables Vol C Tables 4.2.6.8 and 6.1.1.4'

loop_
_geom_angle_atom_site_label_1
_geom_angle_atom_site_label_2
_geom_angle_atom_site_label_3
_geom_angle
_geom_angle_site_symmetry_1
_geom_angle_site_symmetry_3
S1 Cu1 S1 101.28(7) 3_667 .
S1 Cu1 I1 120.36(6) 3_667 3_567
S1 Cu1 I1 108.68(6) . 3_567
S1 Cu1 I1 103.80(6) 3_667 .
S1 Cu1 I1 107.22(6) . .
I1 Cu1 I1 114.16(5) 3_567 .
S1 Cu1 Cu1 132.95(8) 3_667 3_567
S1 Cu1 Cu1 124.52(7) . 3_567
I1 Cu1 Cu1 58.12(4) 3_567 3_567
I1 Cu1 Cu1 56.04(4) . 3_567
S1 Cu1 Cu1 52.44(6) 3_667 3_667
S1 Cu1 Cu1 48.84(5) . 3_667
I1 Cu1 Cu1 130.31(6) 3_567 3_667
I1 Cu1 Cu1 114.99(6) . 3_667
Cu1 Cu1 Cu1 168.88(8) 3_567 3_667
Cu1 I1 Cu1 65.84(5) 3_567 .
C1 S1 Cu1 112.6(3) . 3_667
C1 S1 Cu1 99.6(3) . .
Cu1 S1 Cu1 78.72(7) 3_667 .
C2 N1 N2 103.5(7) . .
C1 N2 N1 113.3(7) . .
C1 N2 H2 123.3 . .
N1 N2 H2 123.3 . .
C1 N3 C2 107.6(6) . .
C1 N3 C3 126.0(7) . .
C2 N3 C3 126.4(7) . .
N2 C1 N3 104.4(6) . .
N2 C1 S1 129.8(6) . .
N3 C1 S1 125.8(6) . .
N1 C2 N3 111.3(7) . .
N1 C2 H2A 124.4 . .
N3 C2 H2A 124.4 . .
N3 C3 H3A 109.5 . .
N3 C3 H3B 109.5 . .
H3A C3 H3B 109.5 . .
N3 C3 H3C 109.5 . .
H3A C3 H3C 109.5 . .
H3B C3 H3C 109.5 . .

loop_
_geom_bond_atom_site_label_1
_geom_bond_atom_site_label_2
_geom_bond_distance
_geom_bond_site_symmetry_2
Cu1 S1 2.334(2) 3_667
Cu1 S1 2.457(2) .
Cu1 I1 2.5994(13) 3_567
Cu1 I1 2.6611(13) .
Cu1 Cu1 2.859(2) 3_567
Cu1 Cu1 3.040(2) 3_667
I1 Cu1 2.5994(13) 3_567
S1 C1 1.708(7) .
S1 Cu1 2.334(2) 3_667
N1 C2 1.304(12) .
N1 N2 1.360(11) .
N2 C1 1.326(10) .
N2 H2 0.8600 .
N3 C1 1.351(9) .
N3 C2 1.361(11) .
N3 C3 1.464(10) .
C2 H2A 0.9300 .
C3 H3A 0.9600 .
C3 H3B 0.9600 .
C3 H3C 0.9600 .

loop_
_geom_hbond_atom_site_label_D
_geom_hbond_atom_site_label_H
_geom_hbond_atom_site_label_A
_geom_hbond_distance_DH
_geom_hbond_distance_HA
_geom_hbond_distance_DA
_geom_hbond_angle_DHA
_geom_hbond_site_symmetry_A
N2 H2 N1 0.86 2.50 2.978(10) 115.5 3_666
